data_9002507
loop_
_publ_author_name
'Finger, L. W.'
'Conrad, P. G.'

_publ_section_title
;
 The crystal structure of "Tetragonal Almandine-Pyrope Phase" (TAPP):
 A reexamination
;
_journal_name_full 'American Mineralogist'
_journal_page_first 1804
_journal_page_last 1807
_journal_volume 85
_journal_year 2000
_chemical_formula_sum 'Al1.942 Fe0.49 Mg2.658 O12 Si2.91'
_chemical_name_common TAPP
_chemical_name_mineral Jeffbenite
_space_group_IT_number 122
_symmetry_space_group_name_Hall 'I -4 2bw'
_symmetry_space_group_name_H-M 'I -4 2 d'
_cell_angle_alpha 90
_cell_angle_beta 90
_cell_angle_gamma 90
_cell_formula_units_Z 4
_cell_length_a 6.5269
_cell_length_b 6.5269
_cell_length_c 18.1835
_cell_volume 774.625
_database_code_amcsd 0002596
_exptl_crystal_density_diffrn 3.585
_cod_original_formula_sum 'Si2.91 Al1.942 Fe.49 Mg2.658 O12'
_cod_database_code 9002507

loop_
_space_group_symop_operation_xyz
x,y,z
1/2+x,1/2+y,1/2+z
1/2-y,-x,3/4+z
-y,1/2-x,1/4+z
y,-x,-z
1/2+y,1/2-x,1/2-z
-x,1/2+y,1/4-z
1/2-x,+y,3/4-z
-x,-y,z
1/2-x,1/2-y,1/2+z
1/2+y,x,3/4+z
+y,1/2+x,1/4+z
-y,x,-z
1/2-y,1/2+x,1/2-z
x,1/2-y,1/4-z
1/2+x,-y,3/4-z

loop_
_atom_site_aniso_label
_atom_site_aniso_U_11
_atom_site_aniso_U_22
_atom_site_aniso_U_33
_atom_site_aniso_U_12
_atom_site_aniso_U_13
_atom_site_aniso_U_23
Si1 0.00468 0.00468 0.00620 0.00000 0.00000 0.00000
Si2 0.00632 0.00533 0.00519 0.00000 0.00000 0.00000
Al2_1 0.00632 0.00533 0.00519 0.00000 0.00000 0.00000
Fe1 0.00887 0.00887 0.01223 0.00000 0.00000 0.00000
Mg1 0.00887 0.00887 0.01223 0.00000 0.00000 0.00000
Fe2 0.00747 0.00658 0.00536 0.00000 0.00000 0.00000
Al2_2 0.00747 0.00658 0.00536 0.00000 0.00000 0.00000
Fe3 0.00747 0.00645 0.00704 0.00052 0.00000 0.00000
Mg3 0.00747 0.00645 0.00704 0.00052 0.00000 0.00000
O1 0.00596 0.00835 0.00804 -0.00140 0.00180 0.00180
O2 0.01077 0.00723 0.00972 -0.00088 -0.00066 -0.00066
O3 0.01051 0.00609 0.00821 0.00000 0.00066 0.00066

loop_
_atom_site_label
_atom_site_fract_x
_atom_site_fract_y
_atom_site_fract_z
_atom_site_occupancy
Si1 0.50000 0.50000 0.00000 1.00000
Si2 -0.14990 0.25000 0.12500 0.95500
Al2_1 -0.14990 0.25000 0.12500 0.04500
Fe1 0.00000 0.00000 0.00000 0.21000
Mg1 0.00000 0.00000 0.00000 0.79000
Fe2 0.25990 0.25000 0.12500 0.07400
Al2_2 0.25990 0.25000 0.12500 0.92600
Fe3 0.00000 0.50000 -0.02296 0.06600
Mg3 0.00000 0.50000 -0.02296 0.93400
O1 0.01870 0.28090 0.05760 1.00000
O2 -0.26140 0.03720 0.10130 1.00000
O3 0.43680 0.29610 0.04680 1.00000

loop_
_cod_changelog_entry_id
_cod_changelog_entry_author
_cod_changelog_entry_date
_cod_changelog_entry_text
1
;cod-tools version 3.10.1
Id: cif_fix_AMCSD_atom_labels 10224 2024-08-07 11:09:31Z saulius
;
2024-08-07T19:38:49+03:00
;Changed the following '_atom_site_label' values:
the first duplicated label 'Al2'  converted to 'Al2_1'
duplicated label 'Al2' at index 6 converted to 'Al2_2'
;

loop_
_cod_related_entry_id
_cod_related_entry_database
_cod_related_entry_code
1 AMCSD 0002596
